data_7210052
loop_
_publ_author_name
'Yang, Yan'
'Du, Peng'
'Yang, Jin'
'Kan, Wei-Qiu'
'Ma, Jian-Fang'

_publ_section_title
;
 A series of Cu(ii) and Cd(ii) coordination polymers constructed by
 3,5-dinitrosalicylic acid and flexible bis(triazole) ligands containing
 different spacers
;
_journal_issue 21
_journal_name_full CrystEngComm
_journal_page_first 4357
_journal_paper_doi 10.1039/c3ce00034f
_journal_volume 15
_journal_year 2013
_chemical_formula_moiety 'C56 H76 Cd2 N22 O14'
_chemical_formula_sum 'C56 H76 Cd2 N22 O14'
_chemical_formula_weight 1506.16
_chemical_name_systematic
;
?
;
_space_group_IT_number 2
_symmetry_cell_setting triclinic
_symmetry_space_group_name_Hall '-P 1'
_symmetry_space_group_name_H-M 'P -1'
_atom_sites_solution_hydrogens geom
_atom_sites_solution_primary direct
_atom_sites_solution_secondary difmap
_audit_creation_method SHELXL-97
_cell_angle_alpha 93.780(3)
_cell_angle_beta 90.696(3)
_cell_angle_gamma 110.675(3)
_cell_formula_units_Z 1
_cell_length_a 11.9076(4)
_cell_length_b 11.9605(4)
_cell_length_c 12.8660(4)
_cell_measurement_reflns_used 6810
_cell_measurement_temperature 293(2)
_cell_measurement_theta_max 29.2161
_cell_measurement_theta_min 2.8676
_cell_volume 1709.42(10)
_computing_cell_refinement CrysAlis
_computing_data_collection 'CrysAlis (Oxford Diffraction, 2006)'
_computing_data_reduction CrysAlis
_computing_structure_refinement 'SHELXL-97 (Sheldrick, 2008)'
_computing_structure_solution 'SHELXS-97 (Sheldrick, 1997)'
_diffrn_ambient_temperature 293(2)
_diffrn_detector_area_resol_mean 10.0
_diffrn_measured_fraction_theta_full 0.995
_diffrn_measured_fraction_theta_max 0.994
_diffrn_measurement_device_type 'Oxford Diffraction Gemini R Ultra'
_diffrn_measurement_method '\w scan'
_diffrn_radiation_monochromator graphite
_diffrn_radiation_source 'fine-focus sealed tube'
_diffrn_radiation_type MoK\a
_diffrn_radiation_wavelength 0.71073
_diffrn_reflns_av_R_equivalents 0.0222
_diffrn_reflns_av_sigmaI/netI 0.0525
_diffrn_reflns_limit_h_max 14
_diffrn_reflns_limit_h_min -14
_diffrn_reflns_limit_k_max 12
_diffrn_reflns_limit_k_min -14
_diffrn_reflns_limit_l_max 15
_diffrn_reflns_limit_l_min -15
_diffrn_reflns_number 10897
_diffrn_reflns_theta_full 25.00
_diffrn_reflns_theta_max 25.35
_diffrn_reflns_theta_min 3.18
_exptl_absorpt_coefficient_mu 0.698
_exptl_absorpt_correction_T_max 0.8730
_exptl_absorpt_correction_T_min 0.8393
_exptl_absorpt_correction_type multi-scan
_exptl_absorpt_process_details
;
CrysAlis (Oxford Diffraction, 2006)
;
_exptl_crystal_colour yellow
_exptl_crystal_density_diffrn 1.463
_exptl_crystal_density_method 'not measured'
_exptl_crystal_description block
_exptl_crystal_F_000 774
_exptl_crystal_size_max 0.26
_exptl_crystal_size_mid 0.22
_exptl_crystal_size_min 0.20
_refine_diff_density_max 0.445
_refine_diff_density_min -0.338
_refine_diff_density_rms 0.053
_refine_ls_extinction_method none
_refine_ls_goodness_of_fit_ref 0.920
_refine_ls_hydrogen_treatment constr
_refine_ls_matrix_type full
_refine_ls_number_parameters 526
_refine_ls_number_reflns 6239
_refine_ls_number_restraints 750
_refine_ls_restrained_S_all 0.966
_refine_ls_R_factor_all 0.0498
_refine_ls_R_factor_gt 0.0349
_refine_ls_shift/su_max 0.003
_refine_ls_shift/su_mean 0.000
_refine_ls_structure_factor_coef Fsqd
_refine_ls_weighting_details 'calc w=1/[\s^2^(Fo^2^)+(0.0424P)^2^+0.0000P] where P=(Fo^2^+2Fc^2^)/3'
_refine_ls_weighting_scheme calc
_refine_ls_wR_factor_gt 0.0747
_refine_ls_wR_factor_ref 0.0771
_reflns_number_gt 4661
_reflns_number_total 6239
_reflns_threshold_expression >2\s(I)
_cod_data_source_file c3ce00034f.txt
_cod_data_source_block Compound-10
_cod_original_sg_symbol_Hall '-P 1 '
_cod_original_sg_symbol_H-M P-1
_cod_database_code 7210052

loop_
_symmetry_equiv_pos_as_xyz
'x, y, z'
'-x, -y, -z'

loop_
_atom_site_label
_atom_site_type_symbol
_atom_site_fract_x
_atom_site_fract_y
_atom_site_fract_z
_atom_site_U_iso_or_equiv
_atom_site_adp_type
_atom_site_occupancy
_atom_site_symmetry_multiplicity
_atom_site_calc_flag
_atom_site_refinement_flags
_atom_site_disorder_assembly
_atom_site_disorder_group
Cd1 Cd 0.461549(19) 0.33985(2) 0.470400(19) 0.04531(10) Uani 1 1 d . . .
C1 C 0.3810(3) 0.0493(4) 0.4020(4) 0.0856(14) Uani 1 1 d . . .
H1 H 0.4607 0.0586 0.3903 0.103 Uiso 1 1 calc R . .
C2 C 0.2310(3) 0.0888(3) 0.4431(3) 0.0671(10) Uani 1 1 d . . .
H2 H 0.1793 0.1276 0.4656 0.080 Uiso 1 1 calc R . .
C3 C 0.0774(3) -0.1175(3) 0.4084(3) 0.0808(12) Uani 1 1 d . . .
H3A H 0.0277 -0.0919 0.4566 0.097 Uiso 1 1 calc R . .
H3B H 0.0830 -0.1912 0.4311 0.097 Uiso 1 1 calc R . .
C4 C 0.0179(4) -0.1422(4) 0.3012(4) 0.0833(12) Uani 1 1 d . . .
H4A H -0.0589 -0.2071 0.3034 0.100 Uiso 1 1 calc R . .
H4B H 0.0672 -0.1693 0.2537 0.100 Uiso 1 1 calc R . .
C5 C -0.0029(4) -0.0363(4) 0.2583(4) 0.0946(14) Uani 1 1 d . . .
H5A H -0.0375 0.0013 0.3116 0.114 Uiso 1 1 calc R . .
H5B H 0.0739 0.0220 0.2419 0.114 Uiso 1 1 calc R . .
C6 C -0.0838(4) -0.0690(4) 0.1628(4) 0.0923(14) Uani 1 1 d . . .
H6A H -0.1594 -0.1290 0.1796 0.111 Uiso 1 1 calc R . .
H6B H -0.0480 -0.1060 0.1099 0.111 Uiso 1 1 calc R . .
C7 C -0.1107(5) 0.0322(5) 0.1162(4) 0.1113(17) Uani 1 1 d . B .
H7A H -0.1411 0.0735 0.1699 0.134 Uiso 1 1 calc R . .
H7B H -0.0364 0.0891 0.0932 0.134 Uiso 1 1 calc R . .
C8 C -0.1981(5) -0.0074(5) 0.0278(5) 0.134(2) Uani 1 1 d D . .
H8A H -0.2747 -0.0510 0.0568 0.161 Uiso 1 1 calc R A 1
H8B H -0.1761 -0.0658 -0.0148 0.161 Uiso 1 1 calc R A 1
C9 C -0.2230(11) 0.0755(12) -0.0478(9) 0.117(2) Uani 0.483(5) 1 d PDU B 1
H9A H -0.1504 0.1448 -0.0530 0.141 Uiso 0.483(5) 1 calc PR B 1
H9B H -0.2432 0.0334 -0.1164 0.141 Uiso 0.483(5) 1 calc PR B 1
C10 C -0.3191(10) 0.1157(11) -0.0163(9) 0.112(2) Uani 0.483(5) 1 d PDU B 1
H10A H -0.2950 0.1623 0.0501 0.135 Uiso 0.483(5) 1 calc PR B 1
H10B H -0.3886 0.0456 -0.0046 0.135 Uiso 0.483(5) 1 calc PR B 1
C11 C -0.3574(9) 0.1892(9) -0.0890(8) 0.0985(18) Uani 0.483(5) 1 d PDU B 1
H11A H -0.3805 0.2468 -0.0462 0.118 Uiso 0.483(5) 1 calc PR B 1
H11B H -0.2867 0.2347 -0.1251 0.118 Uiso 0.483(5) 1 calc PR B 1
C12 C -0.4554(9) 0.1330(10) -0.1698(8) 0.0977(17) Uani 0.483(5) 1 d PDU B 1
H12A H -0.4289 0.0823 -0.2180 0.117 Uiso 0.483(5) 1 calc PR B 1
H12B H -0.5241 0.0807 -0.1354 0.117 Uiso 0.483(5) 1 calc PR B 1
N4 N -0.4953(9) 0.2057(10) -0.2283(9) 0.0878(18) Uani 0.483(5) 1 d PU B 1
C9' C -0.2411(10) 0.0947(9) 0.0046(8) 0.101(2) Uani 0.517(5) 1 d PDU B 2
H9'1 H -0.1750 0.1633 -0.0160 0.122 Uiso 0.517(5) 1 calc PR B 2
H9'2 H -0.2767 0.1193 0.0653 0.122 Uiso 0.517(5) 1 calc PR B 2
C10' C -0.3360(8) 0.0422(9) -0.0860(8) 0.1039(19) Uani 0.517(5) 1 d PDU B 2
H10C H -0.2902 0.0311 -0.1451 0.125 Uiso 0.517(5) 1 calc PR B 2
H10D H -0.3828 -0.0378 -0.0673 0.125 Uiso 0.517(5) 1 calc PR B 2
C11' C -0.4287(9) 0.0893(9) -0.1317(9) 0.113(2) Uani 0.517(5) 1 d PDU B 2
H11C H -0.4702 0.0404 -0.1934 0.136 Uiso 0.517(5) 1 calc PR B 2
H11D H -0.4872 0.0929 -0.0809 0.136 Uiso 0.517(5) 1 calc PR B 2
C12' C -0.3544(9) 0.2054(9) -0.1564(9) 0.1057(18) Uani 0.517(5) 1 d PDU B 2
H12C H -0.2863 0.2032 -0.1960 0.127 Uiso 0.517(5) 1 calc PR B 2
H12D H -0.3260 0.2594 -0.0943 0.127 Uiso 0.517(5) 1 calc PR B 2
N4' N -0.4488(9) 0.2427(10) -0.2269(9) 0.0923(17) Uani 0.517(5) 1 d PU B 2
C13 C -0.5876(4) 0.3060(4) -0.2757(3) 0.0868(11) Uani 1 1 d U . .
H13 H -0.6475 0.3390 -0.2766 0.104 Uiso 1 1 calc R . .
C14 C -0.4487(4) 0.2519(4) -0.3231(3) 0.0835(10) Uani 1 1 d U . .
H14 H -0.3804 0.2472 -0.3544 0.100 Uiso 1 1 calc R B 1
C15 C 0.4983(4) 0.3183(4) 0.2136(3) 0.0883(14) Uani 1 1 d . D .
H15 H 0.5522 0.2791 0.2234 0.106 Uiso 1 1 calc R . .
C16 C 0.3800(4) 0.4062(4) 0.2442(3) 0.0805(12) Uani 1 1 d . . .
H16 H 0.3292 0.4389 0.2785 0.097 Uiso 1 1 calc R C 1
N9 N 0.3921(4) 0.4047(6) 0.1450(4) 0.0864(13) Uani 0.863(6) 1 d PU D 1
C17 C 0.3398(5) 0.4616(6) 0.0648(5) 0.1057(15) Uani 0.863(6) 1 d PU D 1
H17A H 0.2988 0.5098 0.0995 0.127 Uiso 0.863(6) 1 calc PR D 1
H17B H 0.4037 0.5135 0.0253 0.127 Uiso 0.863(6) 1 calc PR D 1
C18 C 0.2601(6) 0.3728(7) -0.0014(5) 0.1137(16) Uani 0.863(6) 1 d PU D 1
H18A H 0.1942 0.3236 0.0379 0.136 Uiso 0.863(6) 1 calc PR D 1
H18B H 0.3004 0.3219 -0.0327 0.136 Uiso 0.863(6) 1 calc PR D 1
N9' N 0.361(3) 0.321(4) 0.133(3) 0.102(3) Uani 0.137(6) 1 d PU D 2
C17' C 0.296(3) 0.331(4) 0.057(3) 0.107(3) Uani 0.137(6) 1 d PDU D 2
H17C H 0.2394 0.2495 0.0462 0.129 Uiso 0.137(6) 1 calc PR D 2
H17D H 0.3508 0.3393 0.0006 0.129 Uiso 0.137(6) 1 calc PR D 2
C18' C 0.222(4) 0.400(4) 0.0224(14) 0.112(2) Uani 0.137(6) 1 d PDU D 2
H18C H 0.2517 0.4769 0.0632 0.134 Uiso 0.137(6) 1 calc PR D 2
H18D H 0.1415 0.3589 0.0444 0.134 Uiso 0.137(6) 1 calc PR D 2
C19 C 0.2095(5) 0.4285(5) -0.0892(4) 0.1205(14) Uani 1 1 d DU . .
H19A H 0.2768 0.4711 -0.1304 0.145 Uiso 1 1 calc R D 1
H19B H 0.1563 0.3624 -0.1343 0.145 Uiso 1 1 calc R D 1
C20 C 0.1458(7) 0.5083(8) -0.0647(6) 0.1159(19) Uani 0.741(8) 1 d PDU D 1
H20A H 0.1264 0.5370 -0.1289 0.139 Uiso 0.741(8) 1 calc PR D 1
H20B H 0.1980 0.5771 -0.0216 0.139 Uiso 0.741(8) 1 calc PR D 1
C21 C 0.0314(8) 0.4508(9) -0.0085(7) 0.125(2) Uani 0.741(8) 1 d PDU . 1
C20' C 0.075(2) 0.416(2) -0.0631(19) 0.121(3) Uani 0.259(8) 1 d PDU D 2
H20C H 0.0269 0.3989 -0.1277 0.146 Uiso 0.259(8) 1 calc PR D 2
H20D H 0.0412 0.3486 -0.0209 0.146 Uiso 0.259(8) 1 calc PR D 2
C21' C 0.065(2) 0.526(2) -0.006(2) 0.123(3) Uani 0.259(8) 1 d PDU . 2
H21A H 0.1103 0.5473 0.0599 0.148 Uiso 0.259(8) 1 calc PR D 2
H21B H 0.0879 0.5947 -0.0482 0.148 Uiso 0.259(8) 1 calc PR D 2
C22 C 0.2103(2) 0.5232(3) 0.5765(2) 0.0430(7) Uani 1 1 d . . .
C23 C 0.2698(3) 0.6511(3) 0.5889(2) 0.0461(8) Uani 1 1 d . . .
C24 C 0.1974(3) 0.7136(3) 0.6368(3) 0.0525(8) Uani 1 1 d . . .
C25 C 0.0810(3) 0.6612(3) 0.6630(3) 0.0579(9) Uani 1 1 d . . .
H25 H 0.0374 0.7071 0.6893 0.070 Uiso 1 1 calc R . .
C26 C 0.0298(3) 0.5382(3) 0.6495(3) 0.0519(8) Uani 1 1 d . . .
C27 C 0.0938(3) 0.4713(3) 0.6065(3) 0.0504(8) Uani 1 1 d . . .
H27 H 0.0569 0.3885 0.5976 0.061 Uiso 1 1 calc R . .
C28 C 0.2689(3) 0.4377(3) 0.5329(3) 0.0495(8) Uani 1 1 d . . .
N1 N 0.3473(3) 0.1407(2) 0.4377(2) 0.0641(8) Uani 1 1 d . . .
N2 N 0.2931(3) -0.0534(3) 0.3849(3) 0.0919(12) Uani 1 1 d . . .
N3 N 0.1970(3) -0.0262(3) 0.4124(3) 0.0684(8) Uani 1 1 d . . .
N5 N -0.5617(4) 0.2595(4) -0.1947(3) 0.1106(11) Uani 1 1 d U . .
N6 N -0.5209(3) 0.3025(3) -0.3578(2) 0.0622(7) Uani 1 1 d U . .
N7 N 0.4462(2) 0.3573(3) 0.2918(2) 0.0599(7) Uani 1 1 d . D .
N8 N 0.4665(4) 0.3406(4) 0.1208(3) 0.1105(12) Uani 1 1 d U . .
N10 N 0.2533(3) 0.8430(3) 0.6582(3) 0.0753(10) Uani 1 1 d U . .
N11 N -0.0912(3) 0.4780(4) 0.6813(3) 0.0743(9) Uani 1 1 d . . .
O1 O 0.2125(2) 0.3299(2) 0.5271(3) 0.0967(11) Uani 1 1 d . . .
O2 O 0.37705(16) 0.47927(18) 0.50612(18) 0.0523(6) Uani 1 1 d . . .
O3 O 0.37374(18) 0.71053(19) 0.56072(18) 0.0557(6) Uani 1 1 d . . .
O4 O 0.3450(16) 0.8717(14) 0.7253(9) 0.083(3) Uani 0.50 1 d PU . .
O4' O 0.3528(17) 0.8933(15) 0.6873(10) 0.092(3) Uani 0.50 1 d PU . .
O5 O 0.1990(3) 0.9056(3) 0.6319(3) 0.1048(10) Uani 1 1 d U . .
O6 O -0.1435(2) 0.5390(3) 0.7242(3) 0.1076(11) Uani 1 1 d . . .
O7 O -0.1365(2) 0.3702(3) 0.6666(3) 0.1045(11) Uani 1 1 d . . .

loop_
_atom_site_aniso_label
_atom_site_aniso_U_11
_atom_site_aniso_U_22
_atom_site_aniso_U_33
_atom_site_aniso_U_23
_atom_site_aniso_U_13
_atom_site_aniso_U_12
Cd1 0.04144(13) 0.04440(14) 0.05067(16) 0.00178(10) 0.00844(10) 0.01606(10)
C1 0.055(2) 0.066(3) 0.125(4) -0.014(3) 0.020(2) 0.012(2)
C2 0.060(2) 0.054(2) 0.082(3) -0.003(2) 0.013(2) 0.0144(19)
C3 0.070(2) 0.058(2) 0.092(3) 0.004(2) 0.000(2) -0.005(2)
C4 0.079(3) 0.060(3) 0.102(4) 0.007(2) -0.004(2) 0.014(2)
C5 0.101(3) 0.075(3) 0.111(4) 0.002(3) 0.010(3) 0.036(3)
C6 0.087(3) 0.090(3) 0.108(4) 0.019(3) 0.009(3) 0.040(3)
C7 0.141(5) 0.109(4) 0.113(4) 0.027(3) 0.029(4) 0.076(4)
C8 0.102(4) 0.151(5) 0.178(6) 0.088(5) 0.009(4) 0.066(4)
C9 0.126(4) 0.138(4) 0.103(4) 0.034(4) 0.014(4) 0.060(4)
C10 0.120(4) 0.135(4) 0.096(4) 0.036(4) 0.012(4) 0.057(4)
C11 0.114(3) 0.118(3) 0.084(3) 0.045(3) 0.002(3) 0.059(3)
C12 0.115(3) 0.115(3) 0.080(3) 0.043(3) 0.008(3) 0.056(3)
N4 0.102(4) 0.110(4) 0.073(3) 0.035(3) 0.013(3) 0.058(3)
C9' 0.122(4) 0.128(4) 0.085(4) 0.033(4) 0.025(4) 0.077(3)
C10' 0.115(3) 0.129(4) 0.090(4) 0.043(3) 0.010(3) 0.064(3)
C11' 0.125(3) 0.131(4) 0.093(3) 0.029(3) 0.009(3) 0.054(3)
C12' 0.112(3) 0.128(3) 0.084(3) 0.028(3) 0.012(3) 0.048(3)
N4' 0.112(3) 0.116(3) 0.073(3) 0.031(3) 0.011(3) 0.066(3)
C13 0.099(2) 0.116(3) 0.067(2) 0.020(2) 0.019(2) 0.063(2)
C14 0.104(2) 0.104(2) 0.068(2) 0.022(2) 0.015(2) 0.065(2)
C15 0.109(3) 0.129(4) 0.057(3) 0.010(3) 0.009(2) 0.078(3)
C16 0.071(3) 0.122(4) 0.066(3) 0.019(3) 0.011(2) 0.054(3)
N9 0.083(2) 0.136(3) 0.063(2) 0.021(2) 0.0036(19) 0.064(2)
C17 0.107(3) 0.135(3) 0.088(3) 0.008(3) -0.005(2) 0.059(3)
C18 0.120(3) 0.143(3) 0.097(3) -0.004(3) -0.012(3) 0.072(3)
N9' 0.107(5) 0.142(5) 0.079(5) 0.006(5) -0.008(5) 0.071(5)
C17' 0.112(4) 0.142(4) 0.087(4) 0.005(4) -0.012(4) 0.070(4)
C18' 0.114(4) 0.144(4) 0.093(4) 0.005(4) -0.009(4) 0.068(4)
C19 0.125(3) 0.148(3) 0.102(3) 0.007(3) -0.026(3) 0.066(3)
C20 0.122(3) 0.137(4) 0.104(4) 0.001(3) -0.023(3) 0.066(3)
C21 0.128(4) 0.140(4) 0.117(4) -0.008(4) -0.004(3) 0.063(3)
C20' 0.124(4) 0.145(5) 0.102(4) 0.003(4) -0.011(4) 0.058(4)
C21' 0.124(4) 0.144(5) 0.108(4) 0.002(4) -0.008(4) 0.058(4)
C22 0.0371(16) 0.0504(19) 0.0450(19) 0.0060(15) 0.0059(14) 0.0194(15)
C23 0.0425(17) 0.055(2) 0.0446(19) 0.0040(15) 0.0050(14) 0.0226(16)
C24 0.0518(19) 0.054(2) 0.058(2) 0.0016(17) 0.0081(16) 0.0263(17)
C25 0.051(2) 0.075(3) 0.059(2) 0.0031(19) 0.0113(17) 0.0370(19)
C26 0.0363(16) 0.072(2) 0.052(2) 0.0087(17) 0.0097(15) 0.0237(17)
C27 0.0391(17) 0.055(2) 0.057(2) 0.0084(16) 0.0074(15) 0.0166(15)
C28 0.0438(18) 0.048(2) 0.057(2) 0.0044(16) 0.0093(16) 0.0164(16)
N1 0.0573(18) 0.0479(17) 0.082(2) -0.0005(15) 0.0124(16) 0.0126(15)
N2 0.074(2) 0.059(2) 0.133(3) -0.017(2) 0.019(2) 0.0162(19)
N3 0.0615(18) 0.0500(18) 0.082(2) -0.0020(16) 0.0106(16) 0.0066(15)
N5 0.137(3) 0.135(3) 0.073(2) 0.029(2) 0.026(2) 0.061(2)
N6 0.0679(16) 0.0786(19) 0.0504(17) 0.0120(14) 0.0147(14) 0.0370(15)
N7 0.0638(17) 0.073(2) 0.0500(18) 0.0025(15) 0.0041(14) 0.0335(16)
N8 0.113(3) 0.169(3) 0.065(2) 0.009(2) 0.007(2) 0.069(3)
N10 0.071(2) 0.071(2) 0.092(3) -0.0089(19) 0.022(2) 0.037(2)
N11 0.0454(18) 0.094(3) 0.089(3) 0.013(2) 0.0186(17) 0.030(2)
O1 0.0614(15) 0.0482(16) 0.176(3) -0.0035(17) 0.0452(18) 0.0145(14)
O2 0.0333(11) 0.0460(12) 0.0767(16) -0.0030(11) 0.0144(10) 0.0140(10)
O3 0.0445(12) 0.0458(13) 0.0781(17) 0.0066(11) 0.0186(11) 0.0165(11)
O4 0.078(4) 0.071(5) 0.099(6) -0.015(5) -0.001(5) 0.028(4)
O4' 0.081(4) 0.072(6) 0.115(7) -0.021(5) 0.014(6) 0.022(4)
O5 0.136(3) 0.077(2) 0.122(3) 0.0147(18) 0.019(2) 0.063(2)
O6 0.0644(17) 0.123(3) 0.147(3) 0.006(2) 0.0473(18) 0.0472(19)
O7 0.0531(16) 0.088(2) 0.164(3) 0.017(2) 0.0395(18) 0.0120(16)

loop_
_atom_type_symbol
_atom_type_description
_atom_type_scat_dispersion_real
_atom_type_scat_dispersion_imag
_atom_type_scat_source
C C 0.0033 0.0016 'International Tables Vol C Tables 4.2.6.8 and 6.1.1.4'
H H 0.0000 0.0000 'International Tables Vol C Tables 4.2.6.8 and 6.1.1.4'
N N 0.0061 0.0033 'International Tables Vol C Tables 4.2.6.8 and 6.1.1.4'
O O 0.0106 0.0060 'International Tables Vol C Tables 4.2.6.8 and 6.1.1.4'
Cd Cd -0.8075 1.2024 'International Tables Vol C Tables 4.2.6.8 and 6.1.1.4'

loop_
_geom_angle_atom_site_label_1
_geom_angle_atom_site_label_2
_geom_angle_atom_site_label_3
_geom_angle
_geom_angle_site_symmetry_1
_geom_angle_site_symmetry_3
O2 Cd1 O3 150.65(8) . 2_666
O2 Cd1 N1 121.68(9) . .
O3 Cd1 N1 87.58(9) 2_666 .
O2 Cd1 N6 94.71(9) . 1_656
O3 Cd1 N6 88.10(9) 2_666 1_656
N1 Cd1 N6 88.01(11) . 1_656
O2 Cd1 O2 75.20(7) . 2_666
O3 Cd1 O2 75.53(7) 2_666 2_666
N1 Cd1 O2 163.11(8) . 2_666
N6 Cd1 O2 91.20(10) 1_656 2_666
O2 Cd1 N7 91.34(9) . .
O3 Cd1 N7 87.63(9) 2_666 .
N1 Cd1 N7 87.09(11) . .
N6 Cd1 N7 173.62(10) 1_656 .
O2 Cd1 N7 92.31(9) 2_666 .
N2 C1 N1 114.8(3) . .
N2 C1 H1 122.6 . .
N1 C1 H1 122.6 . .
N1 C2 N3 110.6(3) . .
N1 C2 H2 124.7 . .
N3 C2 H2 124.7 . .
N3 C3 C4 113.1(3) . .
N3 C3 H3A 109.0 . .
C4 C3 H3A 109.0 . .
N3 C3 H3B 109.0 . .
C4 C3 H3B 109.0 . .
H3A C3 H3B 107.8 . .
C3 C4 C5 114.7(4) . .
C3 C4 H4A 108.6 . .
C5 C4 H4A 108.6 . .
C3 C4 H4B 108.6 . .
C5 C4 H4B 108.6 . .
H4A C4 H4B 107.6 . .
C6 C5 C4 113.4(4) . .
C6 C5 H5A 108.9 . .
C4 C5 H5A 108.9 . .
C6 C5 H5B 108.9 . .
C4 C5 H5B 108.9 . .
H5A C5 H5B 107.7 . .
C5 C6 C7 116.6(4) . .
C5 C6 H6A 108.2 . .
C7 C6 H6A 108.2 . .
C5 C6 H6B 108.2 . .
C7 C6 H6B 108.2 . .
H6A C6 H6B 107.3 . .
C8 C7 C6 113.8(5) . .
C8 C7 H7A 108.8 . .
C6 C7 H7A 108.8 . .
C8 C7 H7B 108.8 . .
C6 C7 H7B 108.8 . .
H7A C7 H7B 107.7 . .
C7 C8 C9' 109.0(6) . .
C7 C8 C9 125.0(8) . .
C9' C8 C9 28.6(5) . .
C7 C8 H8A 106.1 . .
C9' C8 H8A 90.9 . .
C9 C8 H8A 106.1 . .
C7 C8 H8B 106.1 . .
C9' C8 H8B 134.5 . .
C9 C8 H8B 106.1 . .
H8A C8 H8B 106.3 . .
C10 C9 C8 113.1(8) . .
C10 C9 H9A 109.0 . .
C8 C9 H9A 109.0 . .
C10 C9 H9B 109.0 . .
C8 C9 H9B 109.0 . .
H9A C9 H9B 107.8 . .
C9 C10 C11 117.5(9) . .
C9 C10 H10A 107.9 . .
C11 C10 H10A 107.9 . .
C9 C10 H10B 107.9 . .
C11 C10 H10B 107.9 . .
H10A C10 H10B 107.2 . .
C12 C11 C10 121.6(10) . .
C12 C11 H11A 106.9 . .
C10 C11 H11A 106.9 . .
C12 C11 H11B 106.9 . .
C10 C11 H11B 106.9 . .
H11A C11 H11B 106.7 . .
N4 C12 C11 119.3(10) . .
N4 C12 H12A 107.5 . .
C11 C12 H12A 107.5 . .
N4 C12 H12B 107.5 . .
C11 C12 H12B 107.5 . .
H12A C12 H12B 107.0 . .
N5 N4 C12 123.8(10) . .
N5 N4 C14 108.6(8) . .
C12 N4 C14 126.2(10) . .
C8 C9' C10' 104.8(7) . .
C8 C9' H9'1 110.8 . .
C10' C9' H9'1 110.8 . .
C8 C9' H9'2 110.8 . .
C10' C9' H9'2 110.8 . .
H9'1 C9' H9'2 108.9 . .
C11' C10' C9' 130.9(9) . .
C11' C10' H10C 104.5 . .
C9' C10' H10C 104.5 . .
C11' C10' H10D 104.5 . .
C9' C10' H10D 104.5 . .
H10C C10' H10D 105.7 . .
C12' C11' C10' 101.3(9) . .
C12' C11' H11C 111.5 . .
C10' C11' H11C 111.5 . .
C12' C11' H11D 111.5 . .
C10' C11' H11D 111.5 . .
H11C C11' H11D 109.3 . .
C11' C12' N4' 100.5(9) . .
C11' C12' H12C 111.7 . .
N4' C12' H12C 111.7 . .
C11' C12' H12D 111.7 . .
N4' C12' H12D 111.7 . .
H12C C12' H12D 109.4 . .
C14 N4' N5 103.9(7) . .
C14 N4' C12' 127.4(9) . .
N5 N4' C12' 128.4(8) . .
N5 C13 N6 114.4(4) . .
N5 C13 H13 122.8 . .
N6 C13 H13 122.8 . .
N4' C14 N6 115.1(6) . .
N4' C14 N4 23.9(6) . .
N6 C14 N4 106.0(5) . .
N4' C14 H14 114.0 . .
N6 C14 H14 127.0 . .
N4 C14 H14 127.0 . .
N8 C15 N7 113.7(4) . .
N8 C15 H15 123.2 . .
N7 C15 H15 123.2 . .
N9 C16 N7 113.2(4) . .
N9 C16 N9' 34.2(14) . .
N7 C16 N9' 95.8(12) . .
N9 C16 H16 123.4 . .
N7 C16 H16 123.4 . .
N9' C16 H16 131.2 . .
C16 N9 N8 107.4(4) . .
C16 N9 C17 129.0(4) . .
N8 N9 C17 123.6(4) . .
C18 C17 N9 109.4(6) . .
C18 C17 H17A 109.8 . .
N9 C17 H17A 109.8 . .
C18 C17 H17B 109.8 . .
N9 C17 H17B 109.8 . .
H17A C17 H17B 108.3 . .
C17 C18 C19 110.7(6) . .
C17 C18 H18A 109.5 . .
C19 C18 H18A 109.5 . .
C17 C18 H18B 109.5 . .
C19 C18 H18B 109.5 . .
H18A C18 H18B 108.1 . .
N8 N9' C17' 119(3) . .
N8 N9' C16 96(2) . .
C17' N9' C16 121(3) . .
N9' C17' C18' 143(4) . .
N9' C17' H17C 101.1 . .
C18' C17' H17C 101.1 . .
N9' C17' H17D 101.1 . .
C18' C17' H17D 101.1 . .
H17C C17' H17D 104.5 . .
C17' C18' C19 125(3) . .
C17' C18' H18C 106.2 . .
C19 C18' H18C 106.2 . .
C17' C18' H18D 106.2 . .
C19 C18' H18D 106.2 . .
H18C C18' H18D 106.4 . .
C20 C19 C18' 95.2(14) . .
C20 C19 C18 121.3(5) . .
C18' C19 C18 26.5(12) . .
C20 C19 C20' 43.3(8) . .
C18' C19 C20' 86.4(17) . .
C18 C19 C20' 108.3(10) . .
C20 C19 H19A 107.0 . .
C18' C19 H19A 123.7 . .
C18 C19 H19A 107.0 . .
C20' C19 H19A 143.0 . .
C20 C19 H19B 107.0 . .
C18' C19 H19B 115.1 . .
C18 C19 H19B 107.0 . .
C20' C19 H19B 72.8 . .
H19A C19 H19B 106.7 . .
C19 C20 C21 113.4(8) . .
C19 C20 H20A 108.9 . .
C21 C20 H20A 108.9 . .
C19 C20 H20B 108.9 . .
C21 C20 H20B 108.9 . .
H20A C20 H20B 107.7 . .
C20 C21 C21 107.1(9) . 2_565
C21' C20' C19 114(2) . .
C21' C20' H20C 108.8 . .
C19 C20' H20C 108.8 . .
C21' C20' H20D 108.8 . .
C19 C20' H20D 108.8 . .
H20C C20' H20D 107.7 . .
C21' C21' C20' 95(2) 2_565 .
C21' C21' H21A 112.7 2_565 .
C20' C21' H21A 112.7 . .
C21' C21' H21B 112.7 2_565 .
C20' C21' H21B 112.7 . .
H21A C21' H21B 110.2 . .
C27 C22 C23 120.3(3) . .
C27 C22 C28 115.9(3) . .
C23 C22 C28 123.8(2) . .
O3 C23 C22 127.0(3) . .
O3 C23 C24 119.3(3) . .
C22 C23 C24 113.7(3) . .
C25 C24 C23 125.1(3) . .
C25 C24 N10 117.5(3) . .
C23 C24 N10 117.4(3) . .
C24 C25 C26 117.9(3) . .
C24 C25 H25 121.0 . .
C26 C25 H25 121.0 . .
C25 C26 C27 120.5(3) . .
C25 C26 N11 120.0(3) . .
C27 C26 N11 119.5(3) . .
C22 C27 C26 122.2(3) . .
C22 C27 H27 118.9 . .
C26 C27 H27 118.9 . .
O1 C28 O2 121.4(3) . .
O1 C28 C22 119.5(3) . .
O2 C28 C22 119.1(3) . .
C2 N1 C1 102.4(3) . .
C2 N1 Cd1 128.2(2) . .
C1 N1 Cd1 129.3(2) . .
C1 N2 N3 102.5(3) . .
C2 N3 N2 109.7(3) . .
C2 N3 C3 129.1(3) . .
N2 N3 C3 121.2(3) . .
N4 N5 C13 104.1(6) . .
N4 N5 N4' 22.0(7) . .
C13 N5 N4' 100.8(5) . .
C14 N6 C13 102.7(3) . .
C14 N6 Cd1 124.4(3) . 1_454
C13 N6 Cd1 132.1(3) . 1_454
C16 N7 C15 102.9(3) . .
C16 N7 Cd1 127.3(2) . .
C15 N7 Cd1 129.7(3) . .
N9' N8 C15 100.0(17) . .
N9' N8 N9 41.9(19) . .
C15 N8 N9 102.6(3) . .
O4' N10 O5 115.9(10) . .
O4' N10 O4 25.2(9) . .
O5 N10 O4 127.9(8) . .
O4' N10 C24 125.1(10) . .
O5 N10 C24 118.4(4) . .
O4 N10 C24 111.8(8) . .
O7 N11 O6 122.5(3) . .
O7 N11 C26 119.5(3) . .
O6 N11 C26 118.0(4) . .
C28 O2 Cd1 114.67(19) . .
C28 O2 Cd1 137.26(19) . 2_666
Cd1 O2 Cd1 104.80(7) . 2_666
C23 O3 Cd1 132.27(19) . 2_666
O4' O4 N10 62(3) . .
O4 O4' N10 92(3) . .

loop_
_geom_bond_atom_site_label_1
_geom_bond_atom_site_label_2
_geom_bond_distance
_geom_bond_site_symmetry_2
Cd1 O2 2.2580(18) .
Cd1 O3 2.2787(19) 2_666
Cd1 N1 2.295(3) .
Cd1 N6 2.305(3) 1_656
Cd1 O2 2.330(2) 2_666
Cd1 N7 2.331(3) .
C1 N2 1.305(5) .
C1 N1 1.347(4) .
C1 H1 0.9300 .
C2 N1 1.308(4) .
C2 N3 1.321(4) .
C2 H2 0.9300 .
C3 N3 1.455(4) .
C3 C4 1.505(6) .
C3 H3A 0.9700 .
C3 H3B 0.9700 .
C4 C5 1.510(6) .
C4 H4A 0.9700 .
C4 H4B 0.9700 .
C5 C6 1.494(6) .
C5 H5A 0.9700 .
C5 H5B 0.9700 .
C6 C7 1.514(6) .
C6 H6A 0.9700 .
C6 H6B 0.9700 .
C7 C8 1.467(7) .
C7 H7A 0.9700 .
C7 H7B 0.9700 .
C8 C9' 1.526(8) .
C8 C9 1.531(8) .
C8 H8A 0.9700 .
C8 H8B 0.9700 .
C9 C10 1.442(9) .
C9 H9A 0.9700 .
C9 H9B 0.9700 .
C10 C11 1.495(9) .
C10 H10A 0.9700 .
C10 H10B 0.9700 .
C11 C12 1.490(9) .
C11 H11A 0.9700 .
C11 H11B 0.9700 .
C12 N4 1.385(14) .
C12 H12A 0.9700 .
C12 H12B 0.9700 .
N4 N5 1.248(11) .
N4 C14 1.410(12) .
C9' C10' 1.549(9) .
C9' H9'1 0.9700 .
C9' H9'2 0.9700 .
C10' C11' 1.533(8) .
C10' H10C 0.9700 .
C10' H10D 0.9700 .
C11' C12' 1.418(9) .
C11' H11C 0.9700 .
C11' H11D 0.9700 .
C12' N4' 1.632(15) .
C12' H12C 0.9700 .
C12' H12D 0.9700 .
N4' C14 1.250(11) .
N4' N5 1.487(11) .
C13 N5 1.296(5) .
C13 N6 1.337(5) .
C13 H13 0.9300 .
C14 N6 1.303(5) .
C14 H14 0.9300 .
C15 N8 1.320(5) .
C15 N7 1.332(4) .
C15 H15 0.9300 .
C16 N9 1.285(6) .
C16 N7 1.304(5) .
C16 N9' 1.67(4) .
C16 H16 0.9300 .
N9 N8 1.387(6) .
N9 C17 1.514(7) .
C17 C18 1.380(8) .
C17 H17A 0.9700 .
C17 H17B 0.9700 .
C18 C19 1.565(8) .
C18 H18A 0.9700 .
C18 H18B 0.9700 .
N9' N8 1.21(4) .
N9' C17' 1.27(4) .
C17' C18' 1.493(11) .
C17' H17C 0.9700 .
C17' H17D 0.9700 .
C18' C19 1.514(11) .
C18' H18C 0.9700 .
C18' H18D 0.9700 .
C19 C20 1.435(8) .
C19 C20' 1.60(3) .
C19 H19A 0.9700 .
C19 H19B 0.9700 .
C20 C21 1.511(8) .
C20 H20A 0.9700 .
C20 H20B 0.9700 .
C21 C21 1.607(19) 2_565
C20' C21' 1.505(11) .
C20' H20C 0.9700 .
C20' H20D 0.9700 .
C21' C21' 1.47(5) 2_565
C21' H21A 0.9700 .
C21' H21B 0.9700 .
C22 C27 1.377(4) .
C22 C23 1.438(4) .
C22 C28 1.512(4) .
C23 O3 1.261(3) .
C23 C24 1.446(4) .
C24 C25 1.362(4) .
C24 N10 1.458(5) .
C25 C26 1.378(5) .
C25 H25 0.9300 .
C26 C27 1.381(4) .
C26 N11 1.443(4) .
C27 H27 0.9300 .
C28 O1 1.222(4) .
C28 O2 1.267(3) .
N2 N3 1.341(4) .
N6 Cd1 2.305(3) 1_454
N10 O4' 1.167(18) .
N10 O5 1.210(4) .
N10 O4 1.315(16) .
N11 O7 1.210(4) .
N11 O6 1.225(4) .
O2 Cd1 2.330(2) 2_666
O3 Cd1 2.2787(19) 2_666
O4 O4' 0.56(2) .

loop_
_geom_torsion_atom_site_label_1
_geom_torsion_atom_site_label_2
_geom_torsion_atom_site_label_3
_geom_torsion_atom_site_label_4
_geom_torsion
_geom_torsion_site_symmetry_1
_geom_torsion_site_symmetry_4
N3 C3 C4 C5 -61.9(5) . .
C3 C4 C5 C6 -168.1(4) . .
C4 C5 C6 C7 179.0(4) . .
C5 C6 C7 C8 -175.4(5) . .
C6 C7 C8 C9' 166.2(6) . .
C6 C7 C8 C9 -166.9(7) . .
C7 C8 C9 C10 -91.9(12) . .
C9' C8 C9 C10 -28.7(11) . .
C8 C9 C10 C11 -175.2(10) . .
C9 C10 C11 C12 91.4(16) . .
C10 C11 C12 N4 173.8(10) . .
C11 C12 N4 N5 -75.9(14) . .
C11 C12 N4 C14 89.1(14) . .
C7 C8 C9' C10' -177.7(7) . .
C9 C8 C9' C10' 52.9(13) . .
C8 C9' C10' C11' 167.1(10) . .
C9' C10' C11' C12' 55.2(15) . .
C10' C11' C12' N4' 168.4(8) . .
C11' C12' N4' C14 -108.8(11) . .
C11' C12' N4' N5 63.4(13) . .
N5 N4' C14 N6 17.5(9) . .
C12' N4' C14 N6 -168.8(8) . .
N5 N4' C14 N4 -54.6(18) . .
C12' N4' C14 N4 119(3) . .
N5 N4 C14 N4' 95(2) . .
C12 N4 C14 N4' -71(2) . .
N5 N4 C14 N6 -20.8(9) . .
C12 N4 C14 N6 172.3(9) . .
N7 C16 N9 N8 5.0(6) . .
N9' C16 N9 N8 -59(2) . .
N7 C16 N9 C17 -174.1(5) . .
N9' C16 N9 C17 122(2) . .
C16 N9 C17 C18 -114.7(7) . .
N8 N9 C17 C18 66.3(8) . .
N9 C17 C18 C19 -176.9(5) . .
N9 C16 N9' N8 71(3) . .
N7 C16 N9' N8 -53(2) . .
N9 C16 N9' C17' -58(4) . .
N7 C16 N9' C17' 178(4) . .
N8 N9' C17' C18' -116(6) . .
C16 N9' C17' C18' 2(9) . .
N9' C17' C18' C19 147(6) . .
C17' C18' C19 C20 -172(4) . .
C17' C18' C19 C18 -1(2) . .
C17' C18' C19 C20' 146(4) . .
C17 C18 C19 C20 -58.9(9) . .
C17 C18 C19 C18' -69(4) . .
C17 C18 C19 C20' -104.8(10) . .
C18' C19 C20 C21 -57(2) . .
C18 C19 C20 C21 -62.2(9) . .
C20' C19 C20 C21 21.6(13) . .
C19 C20 C21 C21 -177.5(7) . 2_565
C20 C19 C20' C21' -20.9(14) . .
C18' C19 C20' C21' 81(3) . .
C18 C19 C20' C21' 96(2) . .
C19 C20' C21' C21' -177(2) . 2_565
C27 C22 C23 O3 -176.7(3) . .
C28 C22 C23 O3 4.5(5) . .
C27 C22 C23 C24 1.7(4) . .
C28 C22 C23 C24 -177.2(3) . .
O3 C23 C24 C25 174.5(3) . .
C22 C23 C24 C25 -4.0(5) . .
O3 C23 C24 N10 -5.1(5) . .
C22 C23 C24 N10 176.4(3) . .
C23 C24 C25 C26 4.5(5) . .
N10 C24 C25 C26 -175.9(3) . .
C24 C25 C26 C27 -2.6(5) . .
C24 C25 C26 N11 176.7(3) . .
C23 C22 C27 C26 -0.2(5) . .
C28 C22 C27 C26 178.7(3) . .
C25 C26 C27 C22 0.6(5) . .
N11 C26 C27 C22 -178.7(3) . .
C27 C22 C28 O1 -0.4(5) . .
C23 C22 C28 O1 178.5(3) . .
C27 C22 C28 O2 -178.3(3) . .
C23 C22 C28 O2 0.6(5) . .
N3 C2 N1 C1 -0.2(5) . .
N3 C2 N1 Cd1 176.1(2) . .
N2 C1 N1 C2 0.5(5) . .
N2 C1 N1 Cd1 -175.8(3) . .
O2 Cd1 N1 C2 -5.1(4) . .
O3 Cd1 N1 C2 177.4(3) 2_666 .
N6 Cd1 N1 C2 89.2(3) 1_656 .
O2 Cd1 N1 C2 176.7(3) 2_666 .
N7 Cd1 N1 C2 -94.9(3) . .
O2 Cd1 N1 C1 170.2(3) . .
O3 Cd1 N1 C1 -7.3(4) 2_666 .
N6 Cd1 N1 C1 -95.5(4) 1_656 .
O2 Cd1 N1 C1 -7.9(6) 2_666 .
N7 Cd1 N1 C1 80.4(4) . .
N1 C1 N2 N3 -0.6(5) . .
N1 C2 N3 N2 -0.2(5) . .
N1 C2 N3 C3 178.4(4) . .
C1 N2 N3 C2 0.4(5) . .
C1 N2 N3 C3 -178.2(4) . .
C4 C3 N3 C2 98.8(5) . .
C4 C3 N3 N2 -82.8(5) . .
C12 N4 N5 C13 -173.5(9) . .
C14 N4 N5 C13 19.2(9) . .
C12 N4 N5 N4' 102(3) . .
C14 N4 N5 N4' -65(2) . .
N6 C13 N5 N4 -12.1(8) . .
N6 C13 N5 N4' 10.3(7) . .
C14 N4' N5 N4 85(2) . .
C12' N4' N5 N4 -89(2) . .
C14 N4' N5 C13 -16.0(8) . .
C12' N4' N5 C13 170.4(9) . .
N4' C14 N6 C13 -11.5(8) . .
N4 C14 N6 C13 12.2(7) . .
N4' C14 N6 Cd1 177.7(6) . 1_454
N4 C14 N6 Cd1 -158.6(5) . 1_454
N5 C13 N6 C14 -1.0(6) . .
N5 C13 N6 Cd1 168.8(3) . 1_454
N9 C16 N7 C15 -3.0(6) . .
N9' C16 N7 C15 27.6(15) . .
N9 C16 N7 Cd1 178.6(4) . .
N9' C16 N7 Cd1 -150.8(15) . .
N8 C15 N7 C16 -0.4(6) . .
N8 C15 N7 Cd1 178.0(3) . .
O2 Cd1 N7 C16 -16.2(3) . .
O3 Cd1 N7 C16 -166.9(3) 2_666 .
N1 Cd1 N7 C16 105.4(3) . .
N6 Cd1 N7 C16 145.2(8) 1_656 .
O2 Cd1 N7 C16 -91.5(3) 2_666 .
O2 Cd1 N7 C15 165.8(4) . .
O3 Cd1 N7 C15 15.1(4) 2_666 .
N1 Cd1 N7 C15 -72.6(4) . .
N6 Cd1 N7 C15 -32.8(10) 1_656 .
O2 Cd1 N7 C15 90.5(4) 2_666 .
C17' N9' N8 C15 -179(4) . .
C16 N9' N8 C15 50.3(19) . .
C17' N9' N8 N9 83(4) . .
C16 N9' N8 N9 -47.5(16) . .
N7 C15 N8 N9' -40(2) . .
N7 C15 N8 N9 3.2(6) . .
C16 N9 N8 N9' 86(3) . .
C17 N9 N8 N9' -95(3) . .
C16 N9 N8 C15 -4.7(6) . .
C17 N9 N8 C15 174.5(5) . .
C25 C24 N10 O4' 142.1(8) . .
C23 C24 N10 O4' -38.2(9) . .
C25 C24 N10 O5 -47.8(5) . .
C23 C24 N10 O5 131.9(4) . .
C25 C24 N10 O4 117.6(8) . .
C23 C24 N10 O4 -62.8(8) . .
C25 C26 N11 O7 178.2(4) . .
C27 C26 N11 O7 -2.5(5) . .
C25 C26 N11 O6 -3.1(5) . .
C27 C26 N11 O6 176.2(3) . .
O1 C28 O2 Cd1 -8.4(4) . .
C22 C28 O2 Cd1 169.5(2) . .
O1 C28 O2 Cd1 -164.0(3) . 2_666
C22 C28 O2 Cd1 13.8(5) . 2_666
O3 Cd1 O2 C28 -167.7(2) 2_666 .
N1 Cd1 O2 C28 17.4(3) . .
N6 Cd1 O2 C28 -73.2(2) 1_656 .
O2 Cd1 O2 C28 -163.2(3) 2_666 .
N7 Cd1 O2 C28 104.8(2) . .
O3 Cd1 O2 Cd1 -4.5(2) 2_666 2_666
N1 Cd1 O2 Cd1 -179.44(10) . 2_666
N6 Cd1 O2 Cd1 90.00(11) 1_656 2_666
O2 Cd1 O2 Cd1 0.0 2_666 2_666
N7 Cd1 O2 Cd1 -92.04(10) . 2_666
C22 C23 O3 Cd1 -23.0(5) . 2_666
C24 C23 O3 Cd1 158.6(2) . 2_666
O5 N10 O4 O4' -69(4) . .
C24 N10 O4 O4' 127(4) . .
O5 N10 O4' O4 125(4) . .
C24 N10 O4' O4 -65(4) . .
